data_1548080
loop_
_publ_author_name
'Sebastian D. Pike'
'Edward R. White'
'Milo S. P. Shaffer'
'Charlotte K. Williams'

_publ_section_title
;
 Simple phosphinate ligands access zinc clusters identified in the
 synthesis of zinc oxide nanoparticles
;
_journal_name_full 'Nature Communications'
_journal_page_first 13008
_journal_paper_doi 10.1038/ncomms13008
_journal_volume 7
_journal_year 2016
_chemical_absolute_configuration .
_chemical_compound_source 'RCS1 312 Imperial College London'
_chemical_formula_moiety 'C56 H60 O8 P4 Zn4'
_chemical_formula_sum 'C56 H60 O8 P4 Zn4'
_chemical_formula_weight 1246.50
_chemical_melting_point .
_chemical_name_systematic Zn4Et4(DPPA)4
_space_group_IT_number 15
_symmetry_cell_setting monoclinic
_symmetry_space_group_name_Hall '-C 2yc'
_symmetry_space_group_name_H-M 'C 1 2/c 1'
_atom_sites_solution_hydrogens difmap
_atom_sites_solution_primary direct
_audit_creation_date 2015-06-15
_audit_creation_method CRYSTALS_ver_14.61
_cell_angle_alpha 90
_cell_angle_beta 110.684(2)
_cell_angle_gamma 90
_cell_formula_units_Z 4
_cell_length_a 24.3886(5)
_cell_length_b 10.1308(2)
_cell_length_c 23.8034(5)
_cell_measurement_reflns_used 6282
_cell_measurement_temperature 173
_cell_measurement_theta_max 28
_cell_measurement_theta_min 3
_cell_volume 5502.2(2)
_computing_cell_refinement 'CrysAlisPro, (Agilent, 2011)'
_computing_data_collection 'SuperNova, (Oxford Diffraction, 2010)'
_computing_data_reduction 'CrysAlisPro, (Agilent, 2011)'
_computing_molecular_graphics 'CAMERON (Watkin et al., 1996)'
_computing_publication_material 'CRYSTALS (Betteridge et al., 2003)'
_computing_structure_refinement 'CRYSTALS (Betteridge et al., 2003)'
_computing_structure_solution 'SIR92 (Altomare et al., 1994)'
_diffrn_ambient_temperature 173
_diffrn_measured_fraction_theta_full 0.981
_diffrn_measured_fraction_theta_max 0.964
_diffrn_measurement_device Area
_diffrn_measurement_device_type 'Oxford Diffraction SuperNova'
_diffrn_measurement_method \w
_diffrn_radiation_monochromator graphite
_diffrn_radiation_type 'Mo K\a'
_diffrn_radiation_wavelength 0.71073
_diffrn_reflns_av_R_equivalents 0.025
_diffrn_reflns_limit_h_max 21
_diffrn_reflns_limit_h_min -30
_diffrn_reflns_limit_k_max 12
_diffrn_reflns_limit_k_min -12
_diffrn_reflns_limit_l_max 29
_diffrn_reflns_limit_l_min -26
_diffrn_reflns_number 15051
_diffrn_reflns_theta_full 25.050
_diffrn_reflns_theta_max 26.369
_diffrn_reflns_theta_min 2.200
_diffrn_standards_interval_count .
_diffrn_standards_interval_time .
_diffrn_standards_number 0
_exptl_absorpt_coefficient_mu 1.892
_exptl_absorpt_correction_T_max 0.80
_exptl_absorpt_correction_T_min 0.72
_exptl_absorpt_correction_type multi-scan
_exptl_absorpt_process_details 'CrysAlisPro, (Agilent, 2011)'
_exptl_crystal_colour colourless
_exptl_crystal_density_diffrn 1.505
_exptl_crystal_density_method 'not measured'
_exptl_crystal_description block
_exptl_crystal_F_000 2560
_exptl_crystal_size_max 0.150
_exptl_crystal_size_mid 0.150
_exptl_crystal_size_min 0.120
_refine_diff_density_max 0.69
_refine_diff_density_min -0.47
_refine_ls_extinction_method None
_refine_ls_goodness_of_fit_ref 0.9733
_refine_ls_hydrogen_treatment constr
_refine_ls_matrix_type full
_refine_ls_number_parameters 325
_refine_ls_number_reflns 5419
_refine_ls_number_restraints 0
_refine_ls_R_factor_all 0.0374
_refine_ls_R_factor_gt 0.0295
_refine_ls_shift/su_max 0.0022074
_refine_ls_shift/su_mean 0.0000445
_refine_ls_structure_factor_coef Fsqd
_refine_ls_weighting_details
;
 Method= Modified Sheldrick 
 w=1/[\s^2^(F^2^) + ( 0.02P)^2^ +13.98P] 
 ,where P=(max(Fo^2^,0) + 2Fc^2^)/3 
;
_refine_ls_weighting_scheme calc
_refine_ls_wR_factor_all 0.0653
_refine_ls_wR_factor_gt 0.0618
_refine_ls_wR_factor_ref 0.0653
_reflns_limit_h_max 28
_reflns_limit_h_min -30
_reflns_limit_k_max 12
_reflns_limit_k_min 0
_reflns_limit_l_max 29
_reflns_limit_l_min 0
_reflns_number_gt 4663
_reflns_number_total 5438
_reflns_threshold_expression I>2.0\s(I)
_oxford_diffrn_Wilson_B_factor 1.43
_oxford_diffrn_Wilson_scale 0.72
_oxford_refine_ls_r_factor_ref 0.0374
_oxford_refine_ls_scale 1.242(3)
_oxford_reflns_number_all 5419
_oxford_reflns_threshold_expression_ref I>-3.0\s(I)
_oxford_structure_analysis_title 'xcalibur in W:\Seb Pike\SC X-ra At 16:54 on '
_cod_data_source_file ncomms13008-s3.cif
_cod_data_source_block 1A
_cod_original_cell_volume 5502.16(12)
_cod_original_sg_symbol_H-M 'C 1 2/c 1 '
_cod_database_code 1548080

loop_
_symmetry_equiv_pos_as_xyz
x,y,z
-x,-y,-z
x+1/2,y+1/2,z
-x+1/2,-y+1/2,-z
-x,y,-z+1/2
x,-y,z+1/2
-x+1/2,y+1/2,-z+1/2
x+1/2,-y+1/2,z+1/2

loop_
_atom_site_label
_atom_site_type_symbol
_atom_site_fract_x
_atom_site_fract_y
_atom_site_fract_z
_atom_site_U_iso_or_equiv
_atom_site_occupancy
_atom_site_adp_type
_atom_site_refinement_flags_posn
_atom_site_refinement_flags_adp
_atom_site_refinement_flags_occupancy
_atom_site_disorder_assembly
_atom_site_disorder_group
_atom_site_attached_hydrogens
C1 C 0.61198(11) 1.0024(2) 0.30116(12) 0.0271 1.0000 Uani . . . . . .
C2 C 0.65538(12) 1.0075(3) 0.36619(12) 0.0347 1.0000 Uani . . . . . .
C3 C 0.49498(13) 0.2427(3) 0.36169(13) 0.0362 1.0000 Uani . . . . . .
C4 C 0.5052(2) 0.2731(4) 0.42683(17) 0.0731 1.0000 Uani . . . . . .
C5 C 0.65793(10) 0.4573(2) 0.25045(10) 0.0200 1.0000 Uani . . . . . .
C6 C 0.69335(11) 0.5404(3) 0.23191(12) 0.0288 1.0000 Uani . . . . . .
C7 C 0.72864(12) 0.4893(3) 0.20269(13) 0.0380 1.0000 Uani . . . . . .
C8 C 0.72825(13) 0.3559(3) 0.19125(14) 0.0416 1.0000 Uani . . . . . .
C9 C 0.69244(13) 0.2733(3) 0.20864(14) 0.0415 1.0000 Uani . . . . . .
C10 C 0.65789(12) 0.3228(3) 0.23866(13) 0.0307 1.0000 Uani . . . . . .
C11 C 0.65521(10) 0.4870(2) 0.36920(11) 0.0205 1.0000 Uani . . . . . .
C12 C 0.69538(12) 0.5795(3) 0.40329(12) 0.0336 1.0000 Uani . . . . . .
C13 C 0.72869(12) 0.5526(3) 0.46271(13) 0.0398 1.0000 Uani . . . . . .
C14 C 0.72190(12) 0.4353(3) 0.48820(12) 0.0380 1.0000 Uani . . . . . .
C15 C 0.68198(12) 0.3431(3) 0.45498(12) 0.0340 1.0000 Uani . . . . . .
C16 C 0.64890(11) 0.3681(2) 0.39546(11) 0.0252 1.0000 Uani . . . . . .
C17 C 0.57358(10) 0.7434(2) 0.13086(10) 0.0216 1.0000 Uani . . . . . .
C18 C 0.61022(11) 0.8501(3) 0.15444(11) 0.0275 1.0000 Uani . . . . . .
C19 C 0.66252(12) 0.8631(3) 0.14440(13) 0.0340 1.0000 Uani . . . . . .
C20 C 0.67755(12) 0.7726(3) 0.10904(13) 0.0387 1.0000 Uani . . . . . .
C21 C 0.64110(13) 0.6678(3) 0.08482(14) 0.0405 1.0000 Uani . . . . . .
C22 C 0.58946(12) 0.6524(3) 0.09560(12) 0.0309 1.0000 Uani . . . . . .
C23 C 0.45018(10) 0.7770(2) 0.07271(11) 0.0225 1.0000 Uani . . . . . .
C24 C 0.44985(12) 0.9086(3) 0.05556(12) 0.0315 1.0000 Uani . . . . . .
C25 C 0.41068(13) 0.9510(3) 0.00098(13) 0.0401 1.0000 Uani . . . . . .
C26 C 0.37225(13) 0.8627(3) -0.03671(14) 0.0462 1.0000 Uani . . . . . .
C27 C 0.37203(14) 0.7328(3) -0.02026(14) 0.0497 1.0000 Uani . . . . . .
C28 C 0.41114(12) 0.6894(3) 0.03436(12) 0.0358 1.0000 Uani . . . . . .
O1 O 0.60743(7) 0.66548(16) 0.28240(8) 0.0255 1.0000 Uani . . . . . .
O2 O 0.55877(6) 0.43503(16) 0.27290(7) 0.0188 1.0000 Uani . . . . . .
O3 O 0.50334(7) 0.80731(16) 0.19316(7) 0.0194 1.0000 Uani . . . . . .
O4 O 0.49432(8) 0.57515(16) 0.14695(7) 0.0260 1.0000 Uani . . . . . .
P1 P 0.61426(3) 0.51984(6) 0.29147(3) 0.0176 1.0000 Uani . . . . . .
P2 P 0.50460(3) 0.71938(6) 0.14117(3) 0.0182 1.0000 Uani . . . . . .
Zn1 Zn 0.567503(12) 0.83623(3) 0.278077(12) 0.0188 1.0000 Uani . . . . . .
Zn2 Zn 0.498214(12) 0.40112(3) 0.315116(12) 0.0200 1.0000 Uani . . . . . .
H11 H 0.6336 1.0164 0.2743 0.0345 1.0000 Uiso R . . . . .
H12 H 0.5815 1.0758 0.2961 0.0347 1.0000 Uiso R . . . . .
H31 H 0.5256 0.1822 0.3606 0.0456 1.0000 Uiso R . . . . .
H32 H 0.4575 0.1999 0.3447 0.0452 1.0000 Uiso R . . . . .
H61 H 0.6928 0.6297 0.2397 0.0343 1.0000 Uiso R . . . . .
H71 H 0.7527 0.5456 0.1910 0.0456 1.0000 Uiso R . . . . .
H81 H 0.7529 0.3226 0.1716 0.0501 1.0000 Uiso R . . . . .
H91 H 0.6915 0.1840 0.1998 0.0527 1.0000 Uiso R . . . . .
H101 H 0.6344 0.2667 0.2511 0.0370 1.0000 Uiso R . . . . .
H121 H 0.7001 0.6590 0.3858 0.0414 1.0000 Uiso R . . . . .
H131 H 0.7558 0.6142 0.4844 0.0486 1.0000 Uiso R . . . . .
H141 H 0.7442 0.4178 0.5284 0.0459 1.0000 Uiso R . . . . .
H151 H 0.6775 0.2623 0.4717 0.0416 1.0000 Uiso R . . . . .
H161 H 0.6221 0.3053 0.3730 0.0302 1.0000 Uiso R . . . . .
H181 H 0.5995 0.9138 0.1762 0.0325 1.0000 Uiso R . . . . .
H191 H 0.6872 0.9331 0.1609 0.0415 1.0000 Uiso R . . . . .
H201 H 0.7128 0.7820 0.1014 0.0477 1.0000 Uiso R . . . . .
H211 H 0.6509 0.6067 0.0609 0.0493 1.0000 Uiso R . . . . .
H221 H 0.5651 0.5813 0.0789 0.0370 1.0000 Uiso R . . . . .
H241 H 0.4766 0.9671 0.0807 0.0388 1.0000 Uiso R . . . . .
H251 H 0.4108 1.0390 -0.0104 0.0490 1.0000 Uiso R . . . . .
H261 H 0.3462 0.8911 -0.0743 0.0552 1.0000 Uiso R . . . . .
H271 H 0.3457 0.6732 -0.0455 0.0591 1.0000 Uiso R . . . . .
H281 H 0.4113 0.6007 0.0456 0.0438 1.0000 Uiso R . . . . .
H22 H 0.6805 0.9338 0.3747 0.0521 1.0000 Uiso R . . . . .
H21 H 0.6342 1.0094 0.3927 0.0535 1.0000 Uiso R . . . . .
H23 H 0.6782 1.0858 0.3716 0.0531 1.0000 Uiso R . . . . .
H41 H 0.5033 0.1938 0.4478 0.1087 1.0000 Uiso R . . . . .
H42 H 0.5413 0.3169 0.4455 0.1097 1.0000 Uiso R . . . . .
H43 H 0.4741 0.3293 0.4275 0.1091 1.0000 Uiso R . . . . .

loop_
_atom_site_aniso_label
_atom_site_aniso_U_11
_atom_site_aniso_U_22
_atom_site_aniso_U_33
_atom_site_aniso_U_23
_atom_site_aniso_U_13
_atom_site_aniso_U_12
C1 0.0274(13) 0.0221(12) 0.0321(15) -0.0036(11) 0.0108(12) -0.0071(11)
C2 0.0290(14) 0.0416(16) 0.0324(15) -0.0171(13) 0.0097(12) -0.0123(13)
C3 0.0398(16) 0.0293(15) 0.0380(17) 0.0119(13) 0.0119(13) -0.0054(13)
C4 0.137(4) 0.050(2) 0.057(2) 0.0217(19) 0.065(3) 0.013(2)
C5 0.0170(11) 0.0248(12) 0.0176(12) 0.0004(10) 0.0052(10) 0.0024(10)
C6 0.0258(13) 0.0296(14) 0.0333(15) 0.0056(12) 0.0133(12) 0.0038(11)
C7 0.0311(15) 0.0470(18) 0.0437(18) 0.0142(14) 0.0228(14) 0.0054(14)
C8 0.0383(16) 0.0529(19) 0.0417(18) 0.0010(15) 0.0242(14) 0.0146(15)
C9 0.0431(17) 0.0346(16) 0.0515(19) -0.0091(15) 0.0227(15) 0.0091(14)
C10 0.0291(14) 0.0264(14) 0.0400(16) -0.0007(12) 0.0165(13) 0.0011(12)
C11 0.0138(11) 0.0274(13) 0.0204(12) -0.0008(10) 0.0061(10) 0.0016(10)
C12 0.0306(14) 0.0376(16) 0.0312(15) -0.0006(13) 0.0090(12) -0.0069(13)
C13 0.0278(14) 0.0562(19) 0.0285(15) -0.0101(14) 0.0013(12) -0.0088(14)
C14 0.0281(14) 0.061(2) 0.0204(14) 0.0034(14) 0.0025(12) 0.0078(14)
C15 0.0346(15) 0.0402(16) 0.0267(14) 0.0096(13) 0.0101(12) 0.0069(13)
C16 0.0229(12) 0.0270(13) 0.0237(13) 0.0022(11) 0.0057(11) 0.0017(11)
C17 0.0230(12) 0.0266(13) 0.0159(12) 0.0032(10) 0.0078(10) 0.0040(11)
C18 0.0333(14) 0.0282(14) 0.0239(13) 0.0026(11) 0.0135(12) 0.0011(12)
C19 0.0289(14) 0.0421(16) 0.0303(15) 0.0074(13) 0.0097(12) -0.0083(13)
C20 0.0282(14) 0.0563(19) 0.0387(17) 0.0153(15) 0.0207(13) 0.0087(14)
C21 0.0444(17) 0.0465(18) 0.0403(17) -0.0007(15) 0.0268(15) 0.0091(15)
C22 0.0340(15) 0.0339(15) 0.0285(14) -0.0053(12) 0.0155(12) -0.0008(12)
C23 0.0225(12) 0.0301(13) 0.0167(12) 0.0015(10) 0.0091(10) 0.0024(11)
C24 0.0361(15) 0.0287(14) 0.0249(14) 0.0010(12) 0.0047(12) 0.0027(12)
C25 0.0475(18) 0.0360(16) 0.0328(16) 0.0115(13) 0.0095(14) 0.0089(14)
C26 0.0364(16) 0.063(2) 0.0282(16) 0.0159(15) -0.0026(13) 0.0032(16)
C27 0.0438(18) 0.059(2) 0.0302(17) 0.0070(16) -0.0073(14) -0.0159(16)
C28 0.0370(15) 0.0356(16) 0.0284(15) 0.0038(12) 0.0036(13) -0.0085(13)
O1 0.0239(9) 0.0210(9) 0.0315(10) 0.0022(8) 0.0097(8) 0.0037(7)
O2 0.0157(8) 0.0217(8) 0.0185(8) 0.0008(7) 0.0055(7) 0.0002(7)
O3 0.0192(8) 0.0241(9) 0.0164(8) -0.0006(7) 0.0080(7) 0.0019(7)
O4 0.0350(10) 0.0214(9) 0.0224(9) 0.0018(7) 0.0112(8) -0.0008(8)
P1 0.0158(3) 0.0184(3) 0.0184(3) 0.0019(2) 0.0060(2) 0.0016(2)
P2 0.0209(3) 0.0199(3) 0.0145(3) 0.0011(2) 0.0072(2) 0.0009(3)
Zn1 0.01908(14) 0.01762(14) 0.01922(15) -0.00082(11) 0.00631(11) -0.00241(11)
Zn2 0.02262(15) 0.01827(14) 0.01936(15) 0.00263(11) 0.00790(12) -0.00073(12)

loop_
_atom_type_symbol
_atom_type_scat_dispersion_real
_atom_type_scat_dispersion_imag
_atom_type_scat_Cromer_Mann_a1
_atom_type_scat_Cromer_Mann_b1
_atom_type_scat_Cromer_Mann_a2
_atom_type_scat_Cromer_Mann_b2
_atom_type_scat_Cromer_Mann_a3
_atom_type_scat_Cromer_Mann_b3
_atom_type_scat_Cromer_Mann_a4
_atom_type_scat_Cromer_Mann_b4
_atom_type_scat_Cromer_Mann_c
_atom_type_scat_source
C 0.0033 0.0016 2.3100 20.8439 1.0200 10.2075 1.5886 0.5687 0.8650 51.6512 0.2156 'International Tables Vol C 4.2.6.8 and 6.1.1.4'
H 0.0000 0.0000 0.4930 10.5109 0.3229 26.1257 0.1402 3.1424 0.0408 57.7998 0.0030 'International Tables Vol C 4.2.6.8 and 6.1.1.4'
O 0.0106 0.0060 3.0485 13.2771 2.2868 5.7011 1.5463 0.3239 0.8670 32.9089 0.2508 'International Tables Vol C 4.2.6.8 and 6.1.1.4'
P 0.1023 0.0942 6.4345 1.9067 4.1791 27.1570 1.7800 0.5260 1.4908 68.1645 1.1149 'International Tables Vol C 4.2.6.8 and 6.1.1.4'
Zn 0.2839 1.4301 14.0743 3.2655 7.0318 0.2333 5.1652 10.3163 2.4100 58.7097 1.3041 'International Tables Vol C 4.2.6.8 and 6.1.1.4'

loop_
_geom_angle_atom_site_label_1
_geom_angle_site_symmetry_1
_geom_angle_atom_site_label_2
_geom_angle_site_symmetry_2
_geom_angle_atom_site_label_3
_geom_angle_site_symmetry_3
_geom_angle
_geom_angle_publ_flag
C2 . C1 . Zn1 . 115.12(18) yes
C2 . C1 . H11 . 108.5 no
Zn1 . C1 . H11 . 108.3 no
C2 . C1 . H12 . 107.9 no
Zn1 . C1 . H12 . 106.3 no
H11 . C1 . H12 . 110.8 no
C1 . C2 . H22 . 110.8 no
C1 . C2 . H21 . 109.1 no
H22 . C2 . H21 . 109.9 no
C1 . C2 . H23 . 109.1 no
H22 . C2 . H23 . 109.1 no
H21 . C2 . H23 . 108.9 no
C4 . C3 . Zn2 . 112.7(2) yes
C4 . C3 . H31 . 107.8 no
Zn2 . C3 . H31 . 108.3 no
C4 . C3 . H32 . 108.1 no
Zn2 . C3 . H32 . 110.6 no
H31 . C3 . H32 . 109.2 no
C3 . C4 . H41 . 110.1 no
C3 . C4 . H42 . 111.5 no
H41 . C4 . H42 . 111.0 no
C3 . C4 . H43 . 107.1 no
H41 . C4 . H43 . 107.9 no
H42 . C4 . H43 . 109.0 no
C6 . C5 . C10 . 119.2(2) yes
C6 . C5 . P1 . 120.99(19) yes
C10 . C5 . P1 . 119.81(19) yes
C5 . C6 . C7 . 120.1(3) yes
C5 . C6 . H61 . 118.5 no
C7 . C6 . H61 . 121.5 no
C6 . C7 . C8 . 120.3(3) yes
C6 . C7 . H71 . 119.4 no
C8 . C7 . H71 . 120.3 no
C7 . C8 . C9 . 119.9(3) yes
C7 . C8 . H81 . 119.2 no
C9 . C8 . H81 . 120.9 no
C8 . C9 . C10 . 120.3(3) yes
C8 . C9 . H91 . 119.5 no
C10 . C9 . H91 . 120.2 no
C5 . C10 . C9 . 120.3(3) yes
C5 . C10 . H101 . 119.5 no
C9 . C10 . H101 . 120.2 no
C12 . C11 . C16 . 119.2(2) yes
C12 . C11 . P1 . 119.8(2) yes
C16 . C11 . P1 . 120.93(18) yes
C11 . C12 . C13 . 120.0(3) yes
C11 . C12 . H121 . 119.6 no
C13 . C12 . H121 . 120.4 no
C12 . C13 . C14 . 120.2(3) yes
C12 . C13 . H131 . 119.0 no
C14 . C13 . H131 . 120.8 no
C13 . C14 . C15 . 120.3(3) yes
C13 . C14 . H141 . 120.0 no
C15 . C14 . H141 . 119.7 no
C14 . C15 . C16 . 120.1(3) yes
C14 . C15 . H151 . 121.0 no
C16 . C15 . H151 . 118.9 no
C11 . C16 . C15 . 120.1(2) yes
C11 . C16 . H161 . 119.9 no
C15 . C16 . H161 . 119.9 no
C18 . C17 . C22 . 118.9(2) yes
C18 . C17 . P2 . 123.29(19) yes
C22 . C17 . P2 . 117.76(19) yes
C17 . C18 . C19 . 120.3(3) yes
C17 . C18 . H181 . 120.1 no
C19 . C18 . H181 . 119.6 no
C18 . C19 . C20 . 120.1(3) yes
C18 . C19 . H191 . 120.2 no
C20 . C19 . H191 . 119.7 no
C19 . C20 . C21 . 119.9(3) yes
C19 . C20 . H201 . 120.4 no
C21 . C20 . H201 . 119.7 no
C20 . C21 . C22 . 120.4(3) yes
C20 . C21 . H211 . 120.2 no
C22 . C21 . H211 . 119.3 no
C17 . C22 . C21 . 120.3(3) yes
C17 . C22 . H221 . 120.0 no
C21 . C22 . H221 . 119.7 no
C24 . C23 . C28 . 119.3(2) yes
C24 . C23 . P2 . 120.16(19) yes
C28 . C23 . P2 . 120.4(2) yes
C23 . C24 . C25 . 120.2(3) yes
C23 . C24 . H241 . 119.6 no
C25 . C24 . H241 . 120.2 no
C24 . C25 . C26 . 119.8(3) yes
C24 . C25 . H251 . 119.9 no
C26 . C25 . H251 . 120.2 no
C25 . C26 . C27 . 120.5(3) yes
C25 . C26 . H261 . 119.9 no
C27 . C26 . H261 . 119.6 no
C26 . C27 . C28 . 120.1(3) yes
C26 . C27 . H271 . 120.6 no
C28 . C27 . H271 . 119.3 no
C27 . C28 . C23 . 120.1(3) yes
C27 . C28 . H281 . 120.4 no
C23 . C28 . H281 . 119.6 no
P1 . O1 . Zn1 . 154.68(11) yes
Zn2 5_655 O2 . P1 . 126.01(9) yes
Zn2 5_655 O2 . Zn2 . 97.02(6) yes
P1 . O2 . Zn2 . 131.09(10) yes
Zn1 5_655 O3 . P2 . 126.84(9) yes
Zn1 5_655 O3 . Zn1 . 94.96(6) yes
P2 . O3 . Zn1 . 129.71(9) yes
Zn2 5_655 O4 . P2 . 158.29(11) yes
C11 . P1 . C5 . 105.91(11) yes
C11 . P1 . O2 . 107.86(10) yes
C5 . P1 . O2 . 106.18(10) yes
C11 . P1 . O1 . 108.97(11) yes
C5 . P1 . O1 . 109.14(11) yes
O2 . P1 . O1 . 118.11(9) yes
C11 . P1 . Zn2 5_655 138.34(8) yes
C5 . P1 . Zn2 5_655 86.79(8) yes
O1 . P1 . Zn2 5_655 103.50(7) yes
C17 . P2 . C23 . 105.01(11) yes
C17 . P2 . O3 . 108.51(10) yes
C23 . P2 . O3 . 108.91(10) yes
C17 . P2 . O4 . 109.82(11) yes
C23 . P2 . O4 . 107.84(11) yes
O3 . P2 . O4 . 116.16(10) yes
O3 . Zn1 . O3 5_655 82.78(7) yes
O3 . Zn1 . C1 . 122.56(9) yes
O3 5_655 Zn1 . C1 . 117.70(9) yes
O3 . Zn1 . O1 . 96.58(7) yes
O3 5_655 Zn1 . O1 . 108.06(7) yes
C1 . Zn1 . O1 . 121.46(9) yes
Zn2 5_655 Zn2 . O2 5_655 41.42(4) yes
Zn2 5_655 Zn2 . O2 . 41.56(4) yes
O2 5_655 Zn2 . O2 . 79.85(6) yes
Zn2 5_655 Zn2 . C3 . 125.33(9) yes
O2 5_655 Zn2 . C3 . 123.58(10) yes
O2 . Zn2 . C3 . 125.55(10) yes
Zn2 5_655 Zn2 . O4 5_655 115.19(5) yes
O2 5_655 Zn2 . O4 5_655 103.55(7) yes
O2 . Zn2 . O4 5_655 96.16(7) yes
C3 . Zn2 . O4 5_655 119.33(10) yes
Zn2 5_655 Zn2 . P1 5_655 62.397(14) yes
O2 5_655 Zn2 . P1 5_655 22.47(4) yes
O2 . Zn2 . P1 5_655 96.28(4) yes
C3 . Zn2 . P1 5_655 123.55(9) yes
O4 5_655 Zn2 . P1 5_655 86.67(5) yes

loop_
_geom_bond_atom_site_label_1
_geom_bond_site_symmetry_1
_geom_bond_atom_site_label_2
_geom_bond_site_symmetry_2
_geom_bond_distance
_geom_bond_publ_flag
C1 . C2 . 1.537(4) yes
C1 . Zn1 . 1.973(2) yes
C1 . H11 . 0.973 no
C1 . H12 . 1.028 no
C2 . H22 . 0.941 no
C2 . H21 . 0.947 no
C2 . H23 . 0.951 no
C3 . C4 . 1.513(4) yes
C3 . Zn2 . 1.968(3) yes
C3 . H31 . 0.973 no
C3 . H32 . 0.962 no
C4 . H41 . 0.956 no
C4 . H42 . 0.946 no
C4 . H43 . 0.954 no
C5 . C6 . 1.385(3) yes
C5 . C10 . 1.391(3) yes
C5 . P1 . 1.796(2) yes
C6 . C7 . 1.384(4) yes
C6 . H61 . 0.924 no
C7 . C8 . 1.378(4) yes
C7 . H71 . 0.928 no
C8 . C9 . 1.375(4) yes
C8 . H81 . 0.944 no
C9 . C10 . 1.377(4) yes
C9 . H91 . 0.927 no
C10 . H101 . 0.927 no
C11 . C12 . 1.391(3) yes
C11 . C16 . 1.391(3) yes
C11 . P1 . 1.796(2) yes
C12 . C13 . 1.387(4) yes
C12 . H121 . 0.932 no
C13 . C14 . 1.370(4) yes
C13 . H131 . 0.922 no
C14 . C15 . 1.379(4) yes
C14 . H141 . 0.936 no
C15 . C16 . 1.384(4) yes
C15 . H151 . 0.934 no
C16 . H161 . 0.933 no
C17 . C18 . 1.389(3) yes
C17 . C22 . 1.390(3) yes
C17 . P2 . 1.800(2) yes
C18 . C19 . 1.384(4) yes
C18 . H181 . 0.922 no
C19 . C20 . 1.378(4) yes
C19 . H191 . 0.924 no
C20 . C21 . 1.374(4) yes
C20 . H201 . 0.944 no
C21 . C22 . 1.380(4) yes
C21 . H211 . 0.928 no
C22 . H221 . 0.929 no
C23 . C24 . 1.393(4) yes
C23 . C28 . 1.384(4) yes
C23 . P2 . 1.797(2) yes
C24 . C25 . 1.381(4) yes
C24 . H241 . 0.926 no
C25 . C26 . 1.374(4) yes
C25 . H251 . 0.932 no
C26 . C27 . 1.374(4) yes
C26 . H261 . 0.941 no
C27 . C28 . 1.385(4) yes
C27 . H271 . 0.929 no
C28 . H281 . 0.937 no
O1 . P1 . 1.4920(17) yes
O1 . Zn1 . 1.9698(16) yes
O2 . Zn2 5_655 2.0934(15) yes
O2 . P1 . 1.5306(16) yes
O2 . Zn2 . 2.0874(16) yes
O3 . Zn1 5_655 2.0918(16) yes
O3 . P2 . 1.5340(17) yes
O3 . Zn1 . 2.0942(15) yes
O4 . Zn2 5_655 1.9599(16) yes
O4 . P2 . 1.4970(17) yes
P1 . Zn2 5_655 3.2391(6) yes
Zn2 . Zn2 5_655 3.1318(6) yes
